data_7110340
loop_
_publ_author_name
'Wataru Setak'
'Soichiro Ohmizu'
'Mitsuo Kira'

_publ_section_title
;
 Kinetic stabilization against the oxidation reaction induced by a
 silaalkane cage in a thiophene-bridged molecular gyroscope
;
_journal_name_full Chem.Commun.
_journal_page_first 1098
_journal_paper_doi 10.1039/c3cc48205g
_journal_volume 50
_journal_year 2014
_chemical_formula_moiety '(C52 H122 O5 S Si14), 3(C4H8O)'
_chemical_formula_sum 'C64 H146 O8 S Si14'
_chemical_formula_weight 1469.13
_chemical_name_common SO2-bridged_molecular_gyroscope_with_3THF
_chemical_name_systematic
;
 ?
;
_space_group_IT_number 167
_symmetry_cell_setting trigonal
_symmetry_Int_Tables_number 167
_symmetry_space_group_name_Hall '-R 3 2"c'
_symmetry_space_group_name_H-M 'R -3 c :H'
_atom_sites_solution_hydrogens geom
_atom_sites_solution_primary direct
_atom_sites_solution_secondary difmap
_audit_creation_method SHELXL-97
_cell_angle_alpha 90.00
_cell_angle_beta 90.00
_cell_angle_gamma 120.00
_cell_formula_units_Z 6
_cell_length_a 26.249(2)
_cell_length_b 26.249(2)
_cell_length_c 22.827(4)
_cell_measurement_reflns_used 3629
_cell_measurement_temperature 100(2)
_cell_measurement_theta_max 27.95
_cell_measurement_theta_min 1.55
_cell_volume 13621(3)
_computing_cell_refinement 'APEX 2 Bruker'
_computing_data_collection 'APEX 2 Bruker'
_computing_data_reduction 'APEX 2 Bruker'
_computing_molecular_graphics 'Ortep-3 for Windows (Farrugia, 1997)'
_computing_publication_material 'WinGX publication routines (Farrugia, 1999)'
_computing_structure_refinement 'SHELXL-97 (Sheldrick, 1997)'
_computing_structure_solution 'SHELXS-86 (Sheldrick, 1986)'
_diffrn_ambient_temperature 100(2)
_diffrn_detector_area_resol_mean 8.333
_diffrn_measured_fraction_theta_full 0.999
_diffrn_measured_fraction_theta_max 0.993
_diffrn_measurement_device_type 'CCD area detector'
_diffrn_measurement_method 'phi and omega scans'
_diffrn_radiation_monochromator graphite
_diffrn_radiation_source 'fine-focus sealed tube'
_diffrn_radiation_type MoK\a
_diffrn_radiation_wavelength 0.71073
_diffrn_reflns_av_R_equivalents 0.0432
_diffrn_reflns_av_sigmaI/netI 0.0290
_diffrn_reflns_limit_h_max 34
_diffrn_reflns_limit_h_min -15
_diffrn_reflns_limit_k_max 23
_diffrn_reflns_limit_k_min -34
_diffrn_reflns_limit_l_max 29
_diffrn_reflns_limit_l_min -28
_diffrn_reflns_number 25260
_diffrn_reflns_theta_full 26.00
_diffrn_reflns_theta_max 27.95
_diffrn_reflns_theta_min 1.55
_exptl_absorpt_coefficient_mu 0.262
_exptl_absorpt_correction_T_max 0.9494
_exptl_absorpt_correction_T_min 0.9023
_exptl_absorpt_correction_type multi-scan
_exptl_absorpt_process_details 'SADABS  Bruker'
_exptl_crystal_colour colorless
_exptl_crystal_density_diffrn 1.075
_exptl_crystal_density_method 'not measured'
_exptl_crystal_description prism
_exptl_crystal_F_000 4836
_exptl_crystal_size_max 0.40
_exptl_crystal_size_mid 0.20
_exptl_crystal_size_min 0.20
_refine_diff_density_max 0.816
_refine_diff_density_min -0.456
_refine_diff_density_rms 0.066
_refine_ls_extinction_method none
_refine_ls_goodness_of_fit_ref 1.047
_refine_ls_hydrogen_treatment constr
_refine_ls_matrix_type full
_refine_ls_number_parameters 154
_refine_ls_number_reflns 3629
_refine_ls_number_restraints 0
_refine_ls_restrained_S_all 1.047
_refine_ls_R_factor_all 0.0633
_refine_ls_R_factor_gt 0.0528
_refine_ls_shift/su_max 0.001
_refine_ls_shift/su_mean 0.000
_refine_ls_structure_factor_coef Fsqd
_refine_ls_weighting_details 'calc w=1/[\s^2^(Fo^2^)+(0.0874P)^2^+31.5013P] where P=(Fo^2^+2Fc^2^)/3'
_refine_ls_weighting_scheme calc
_refine_ls_wR_factor_gt 0.1490
_refine_ls_wR_factor_ref 0.1594
_reflns_number_gt 3049
_reflns_number_total 3629
_reflns_threshold_expression >2sigma(I)
_cod_data_source_file c3cc48205g.txt
_cod_data_source_block SO2THF
_cod_original_sg_symbol_H-M 'R -3 c'
_cod_database_code 7110340

loop_
_symmetry_equiv_pos_as_xyz
'x, y, z'
'-y, x-y, z'
'-x+y, -x, z'
'x-y, -y, -z+1/2'
'-x, -x+y, -z+1/2'
'y, x, -z+1/2'
'x+2/3, y+1/3, z+1/3'
'-y+2/3, x-y+1/3, z+1/3'
'-x+y+2/3, -x+1/3, z+1/3'
'x-y+2/3, -y+1/3, -z+5/6'
'-x+2/3, -x+y+1/3, -z+5/6'
'y+2/3, x+1/3, -z+5/6'
'x+1/3, y+2/3, z+2/3'
'-y+1/3, x-y+2/3, z+2/3'
'-x+y+1/3, -x+2/3, z+2/3'
'x-y+1/3, -y+2/3, -z+7/6'
'-x+1/3, -x+y+2/3, -z+7/6'
'y+1/3, x+2/3, -z+7/6'
'-x, -y, -z'
'y, -x+y, -z'
'x-y, x, -z'
'-x+y, y, z-1/2'
'x, x-y, z-1/2'
'-y, -x, z-1/2'
'-x+2/3, -y+1/3, -z+1/3'
'y+2/3, -x+y+1/3, -z+1/3'
'x-y+2/3, x+1/3, -z+1/3'
'-x+y+2/3, y+1/3, z-1/6'
'x+2/3, x-y+1/3, z-1/6'
'-y+2/3, -x+1/3, z-1/6'
'-x+1/3, -y+2/3, -z+2/3'
'y+1/3, -x+y+2/3, -z+2/3'
'x-y+1/3, x+2/3, -z+2/3'
'-x+y+1/3, y+2/3, z+1/6'
'x+1/3, x-y+2/3, z+1/6'
'-y+1/3, -x+2/3, z+1/6'

loop_
_atom_site_label
_atom_site_type_symbol
_atom_site_fract_x
_atom_site_fract_y
_atom_site_fract_z
_atom_site_U_iso_or_equiv
_atom_site_adp_type
_atom_site_occupancy
_atom_site_symmetry_multiplicity
_atom_site_calc_flag
_atom_site_refinement_flags
S1 S 0.69442(7) 0.3333 0.0833 0.0246(4) Uani 0.33 2 d SP
Si1 Si 0.6667 0.3333 0.22244(4) 0.0230(2) Uani 1 3 d S
Si2 Si 0.86445(2) 0.40348(3) 0.24829(3) 0.03228(19) Uani 1 1 d .
Si3 Si 0.90387(3) 0.50077(3) 0.07272(3) 0.03369(19) Uani 1 1 d .
O1 O 0.7493(2) 0.3874(2) 0.0808(3) 0.0455(13) Uani 0.33 1 d P
O2 O 0.86638(16) 0.53305(16) 0.0833 0.0702(10) Uani 1 2 d S
C1 C 0.6852(3) 0.3491(4) 0.1414(2) 0.0236(12) Uani 0.33 1 d P
C2 C 0.7301(3) 0.3960(3) 0.1158(2) 0.0301(13) Uani 0.33 1 d P
H2 H 0.7606 0.4268 0.1379 0.036 Uiso 0.33 1 calc PR
C3 C 0.74449(9) 0.38089(9) 0.24663(11) 0.0342(5) Uani 1 1 d .
H3A H 0.7617 0.4188 0.2253 0.041 Uiso 1 1 calc R
H3B H 0.7448 0.3895 0.2889 0.041 Uiso 1 1 calc R
C4 C 0.78353(9) 0.35317(9) 0.23640(10) 0.0330(4) Uani 1 1 d .
H4A H 0.7775 0.3383 0.1957 0.040 Uiso 1 1 calc R
H4B H 0.7700 0.3189 0.2629 0.040 Uiso 1 1 calc R
C5 C 0.89216(9) 0.46382(9) 0.19299(9) 0.0332(4) Uani 1 1 d .
H5A H 0.8719 0.4867 0.1990 0.040 Uiso 1 1 calc R
H5B H 0.9347 0.4907 0.1998 0.040 Uiso 1 1 calc R
C6 C 0.88310(13) 0.44246(11) 0.12873(11) 0.0472(6) Uani 1 1 d .
H6A H 0.8411 0.4126 0.1232 0.057 Uiso 1 1 calc R
H6B H 0.9064 0.4228 0.1218 0.057 Uiso 1 1 calc R
C7 C 0.87888(12) 0.43492(15) 0.32329(11) 0.0538(7) Uani 1 1 d .
H7A H 0.8642 0.4030 0.3521 0.081 Uiso 1 1 calc R
H7B H 0.8588 0.4575 0.3287 0.081 Uiso 1 1 calc R
H7C H 0.9213 0.4608 0.3287 0.081 Uiso 1 1 calc R
C8 C 0.90239(12) 0.35968(13) 0.23810(14) 0.0543(7) Uani 1 1 d .
H8A H 0.8946 0.3430 0.1985 0.081 Uiso 1 1 calc R
H8B H 0.8875 0.3278 0.2670 0.081 Uiso 1 1 calc R
H8C H 0.9449 0.3854 0.2434 0.081 Uiso 1 1 calc R
C9 C 0.98249(13) 0.5553(2) 0.07897(17) 0.0931(15) Uani 1 1 d .
H9A H 0.9931 0.5861 0.0494 0.140 Uiso 1 1 calc R
H9B H 1.0057 0.5360 0.0727 0.140 Uiso 1 1 calc R
H9C H 0.9906 0.5729 0.1181 0.140 Uiso 1 1 calc R
C10 C 0.88616(17) 0.46728(15) -0.00159(12) 0.0637(8) Uani 1 1 d .
H10A H 0.8440 0.4388 -0.0041 0.096 Uiso 1 1 calc R
H10B H 0.9085 0.4472 -0.0089 0.096 Uiso 1 1 calc R
H10C H 0.8966 0.4982 -0.0310 0.096 Uiso 1 1 calc R
O3 O 0.9443(3) 0.3333 0.0833 0.178(3) Uani 1 2 d S
C11 C 1.0020(3) 0.3790(3) 0.1023(4) 0.168(4) Uani 1 1 d .
H11A H 1.0107 0.4173 0.0854 0.202 Uiso 1 1 calc R
H11B H 1.0028 0.3825 0.1455 0.202 Uiso 1 1 calc R
C12 C 1.0460(3) 0.3647(3) 0.0834(5) 0.200(5) Uani 1 1 d .
H12A H 1.0608 0.3805 0.0437 0.240 Uiso 1 1 calc R
H12B H 1.0795 0.3804 0.1110 0.240 Uiso 1 1 calc R

loop_
_atom_site_aniso_label
_atom_site_aniso_U_11
_atom_site_aniso_U_22
_atom_site_aniso_U_33
_atom_site_aniso_U_23
_atom_site_aniso_U_13
_atom_site_aniso_U_12
S1 0.0220(6) 0.0372(11) 0.0195(9) 0.0043(7) 0.0021(4) 0.0186(5)
Si1 0.0253(3) 0.0253(3) 0.0184(4) 0.000 0.000 0.01266(14)
Si2 0.0254(3) 0.0381(3) 0.0347(3) 0.0091(2) 0.0027(2) 0.0169(2)
Si3 0.0329(3) 0.0386(3) 0.0291(3) 0.0033(2) 0.0043(2) 0.0176(3)
O1 0.022(2) 0.062(3) 0.029(3) 0.007(2) 0.000(2) 0.003(2)
O2 0.112(2) 0.112(2) 0.0389(15) -0.0003(5) 0.0003(5) 0.095(2)
C1 0.022(5) 0.026(6) 0.019(2) -0.002(2) 0.0011(17) 0.009(2)
C2 0.027(3) 0.029(3) 0.016(3) -0.003(2) -0.002(2) 0.000(2)
C3 0.0248(9) 0.0270(9) 0.0506(13) -0.0025(9) 0.0004(9) 0.0129(8)
C4 0.0265(9) 0.0283(10) 0.0451(12) 0.0050(8) 0.0043(8) 0.0143(8)
C5 0.0306(10) 0.0334(10) 0.0321(11) 0.0025(8) 0.0011(8) 0.0135(8)
C6 0.0695(18) 0.0373(12) 0.0349(12) 0.0023(10) 0.0068(11) 0.0269(12)
C7 0.0416(14) 0.077(2) 0.0341(13) 0.0023(12) -0.0014(10) 0.0234(14)
C8 0.0424(14) 0.0620(17) 0.0726(19) 0.0204(14) 0.0118(13) 0.0367(13)
C9 0.0381(15) 0.116(3) 0.075(2) 0.042(2) -0.0064(15) 0.0012(18)
C10 0.097(2) 0.0697(19) 0.0318(14) -0.0037(13) 0.0085(14) 0.0469(18)
O3 0.158(4) 0.214(8) 0.180(7) -0.088(6) -0.044(3) 0.107(4)
C11 0.118(5) 0.130(5) 0.176(7) -0.054(5) 0.063(5) 0.002(4)
C12 0.075(4) 0.175(8) 0.311(12) 0.073(9) 0.044(6) 0.035(4)

loop_
_atom_type_symbol
_atom_type_description
_atom_type_scat_dispersion_real
_atom_type_scat_dispersion_imag
_atom_type_scat_source
C C 0.0033 0.0016 'International Tables Vol C Tables 4.2.6.8 and 6.1.1.4'
H H 0.0000 0.0000 'International Tables Vol C Tables 4.2.6.8 and 6.1.1.4'
O O 0.0106 0.0060 'International Tables Vol C Tables 4.2.6.8 and 6.1.1.4'
Si Si 0.0817 0.0704 'International Tables Vol C Tables 4.2.6.8 and 6.1.1.4'
S S 0.1246 0.1234 'International Tables Vol C Tables 4.2.6.8 and 6.1.1.4'

loop_
_geom_angle_atom_site_label_1
_geom_angle_atom_site_label_2
_geom_angle_atom_site_label_3
_geom_angle
_geom_angle_site_symmetry_1
_geom_angle_site_symmetry_3
O1 S1 O1 118.7(5) . 16_554
O1 S1 C1 109.6(5) 16_554 .
O1 S1 C1 109.6(5) . 16_554
C1 S1 C1 143.8(8) . 16_554
O1 S1 C1 117.8(4) 16_554 18_544
C1 S1 C1 128.8(2) . 18_544
O1 S1 C1 117.8(4) . 3_665
C1 S1 C1 128.8(2) 16_554 3_665
C1 S1 C1 136.3(9) 18_544 3_665
S1 S1 C2 120.3(3) 2_655 16_554
O1 S1 C2 134.9(4) . 16_554
C1 S1 C2 131.6(4) . 16_554
C1 S1 C2 100.7(3) 3_665 16_554
S1 S1 C2 119.2(3) 3_665 18_544
O1 S1 C2 139.1(4) 16_554 18_544
C1 S1 C2 102.4(4) . 18_544
C1 S1 C2 132.3(3) 3_665 18_544
C2 S1 C2 124.9(4) 16_554 18_544
O1 S1 C2 139.1(4) . 3_665
C1 S1 C2 102.4(4) 16_554 3_665
C1 S1 C2 132.3(3) 18_544 3_665
O1 S1 C1 109.8(4) . 17_654
O1 S1 C1 109.7(5) 16_554 17_654
C1 S1 C1 119.2(6) . 17_654
C1 S1 C1 113.8(6) 3_665 17_654
C2 S1 C1 110.1(5) 3_665 17_654
C3 Si1 C3 111.64(7) 3_665 .
C3 Si1 C3 111.64(7) 3_665 2_655
C3 Si1 C3 111.64(7) . 2_655
C3 Si1 C1 110.3(4) . 3_665
C3 Si1 C1 116.6(3) 2_655 3_665
C3 Si1 C1 116.6(3) 3_665 .
C3 Si1 C1 110.3(4) 2_655 .
C3 Si1 C1 110.3(4) 3_665 2_655
C3 Si1 C1 116.6(3) . 2_655
C7 Si2 C5 109.91(13) . .
C7 Si2 C8 109.53(15) . .
C5 Si2 C8 109.62(11) . .
C7 Si2 C4 110.72(11) . .
C5 Si2 C4 108.85(10) . .
C8 Si2 C4 108.17(12) . .
O2 Si3 C9 108.9(2) . .
O2 Si3 C6 109.07(13) . .
C9 Si3 C6 109.97(15) . .
O2 Si3 C10 108.23(13) . .
C9 Si3 C10 110.92(19) . .
C6 Si3 C10 109.74(14) . .
Si3 O2 Si3 175.1(3) 18_544 .
C1 C1 C2 133.5(19) 2_655 .
C1 C1 C2 147.8(14) 3_665 .
C1 C1 S1 101.3(4) 2_655 .
C2 C1 S1 105.7(4) . 3_665
C1 C1 Si1 78.09(13) 2_655 .
C1 C1 Si1 78.09(13) 3_665 .
C2 C1 Si1 129.4(4) . .
S1 C1 Si1 152.9(8) . .
S1 C1 Si1 146.1(7) 2_655 .
S1 C1 Si1 124.6(3) 3_665 .
C1 C2 C2 115.9(3) . 18_544
C1 C2 H2 122.1 . .
C2 C2 H2 122.1 18_544 .
C4 C3 Si1 113.74(14) . .
C4 C3 H3A 108.8 . .
Si1 C3 H3A 108.8 . .
C4 C3 H3B 108.8 . .
Si1 C3 H3B 108.8 . .
H3A C3 H3B 107.7 . .
C3 C4 Si2 115.54(14) . .
C3 C4 H4A 108.4 . .
Si2 C4 H4A 108.4 . .
C3 C4 H4B 108.4 . .
Si2 C4 H4B 108.4 . .
H4A C4 H4B 107.5 . .
C6 C5 Si2 114.22(16) . .
C6 C5 H5A 108.7 . .
Si2 C5 H5A 108.7 . .
C6 C5 H5B 108.7 . .
Si2 C5 H5B 108.7 . .
H5A C5 H5B 107.6 . .
C5 C6 Si3 115.24(17) . .
C5 C6 H6A 108.5 . .
Si3 C6 H6A 108.5 . .
C5 C6 H6B 108.5 . .
Si3 C6 H6B 108.5 . .
H6A C6 H6B 107.5 . .
Si2 C7 H7A 109.5 . .
Si2 C7 H7B 109.5 . .
H7A C7 H7B 109.5 . .
Si2 C7 H7C 109.5 . .
H7A C7 H7C 109.5 . .
H7B C7 H7C 109.5 . .
Si2 C8 H8A 109.5 . .
Si2 C8 H8B 109.5 . .
H8A C8 H8B 109.5 . .
Si2 C8 H8C 109.5 . .
H8A C8 H8C 109.5 . .
H8B C8 H8C 109.5 . .
Si3 C9 H9A 109.5 . .
Si3 C9 H9B 109.5 . .
H9A C9 H9B 109.5 . .
Si3 C9 H9C 109.5 . .
H9A C9 H9C 109.5 . .
H9B C9 H9C 109.5 . .
Si3 C10 H10A 109.5 . .
Si3 C10 H10B 109.5 . .
H10A C10 H10B 109.5 . .
Si3 C10 H10C 109.5 . .
H10A C10 H10C 109.5 . .
H10B C10 H10C 109.5 . .
C11 O3 C11 101.8(8) . 16_554
C12 C11 O3 109.6(6) . .
C12 C11 H11A 109.8 . .
O3 C11 H11A 109.8 . .
C12 C11 H11B 109.8 . .
O3 C11 H11B 109.8 . .
H11A C11 H11B 108.2 . .
C12 C12 C11 103.0(4) 16_554 .
C12 C12 H12A 111.2 16_554 .
C11 C12 H12A 111.2 . .
C12 C12 H12B 111.2 16_554 .
C11 C12 H12B 111.2 . .
H12A C12 H12B 109.1 . .

loop_
_geom_bond_atom_site_label_1
_geom_bond_atom_site_label_2
_geom_bond_distance
_geom_bond_site_symmetry_2
S1 S1 1.262(3) 2_655
S1 S1 1.262(3) 3_665
S1 O1 1.431(5) .
S1 O1 1.431(5) 16_554
S1 C1 1.444(7) .
S1 C1 1.444(7) 16_554
S1 C1 1.498(8) 18_544
S1 C1 1.498(8) 3_665
S1 C2 1.609(6) 16_554
S1 C2 1.623(6) 18_544
S1 C2 1.623(6) 3_665
S1 C1 1.774(5) 17_654
Si1 C3 1.867(2) 3_665
Si1 C3 1.867(2) .
Si1 C3 1.867(2) 2_655
Si1 C1 1.905(6) 3_665
Si1 C1 1.905(6) .
Si1 C1 1.905(6) 2_655
Si2 C7 1.856(3) .
Si2 C5 1.865(2) .
Si2 C8 1.874(3) .
Si2 C4 1.877(2) .
Si3 O2 1.606(4) .
Si3 C9 1.837(3) .
Si3 C6 1.855(3) .
Si3 C10 1.860(3) .
O1 C2 0.965(8) 18_544
O1 O1 1.300(12) 18_544
O1 S1 1.919(5) 2_655
O2 Si3 1.606(4) 18_544
C1 C1 0.786(8) 2_655
C1 C1 0.786(8) 3_665
C1 C2 1.340(8) .
C1 S1 1.498(8) 2_655
C1 S1 1.774(5) 3_665
C2 C2 1.483(11) 18_544
C2 H2 0.9500 .
C3 C4 1.543(3) .
C3 H3A 0.9900 .
C3 H3B 0.9900 .
C4 H4A 0.9900 .
C4 H4B 0.9900 .
C5 C6 1.546(3) .
C5 H5A 0.9900 .
C5 H5B 0.9900 .
C6 H6A 0.9900 .
C6 H6B 0.9900 .
C7 H7A 0.9800 .
C7 H7B 0.9800 .
C7 H7C 0.9800 .
C8 H8A 0.9800 .
C8 H8B 0.9800 .
C8 H8C 0.9800 .
C9 H9A 0.9800 .
C9 H9B 0.9800 .
C9 H9C 0.9800 .
C10 H10A 0.9800 .
C10 H10B 0.9800 .
C10 H10C 0.9800 .
O3 C11 1.451(8) .
O3 C11 1.451(8) 16_554
C11 C12 1.447(10) .
C11 H11A 0.9900 .
C11 H11B 0.9900 .
C12 C12 1.428(14) 16_554
C12 H12A 0.9900 .
C12 H12B 0.9900 .
